data_7232571
loop_
_publ_author_name
'Yadav, Dolly'
'Singh, Nem'
'Kim, Tae Wu'
'Kim, Jae Young'
'Park, No-Joong'
'Baeg, Jin-Ook'

_publ_section_title
;
 Highly regioselective and sustainable solar click reaction: a new
 post-synthetic modified triazole organic polymer as a recyclable
 photocatalyst for regioselective azide--alkyne cycloaddition reaction
;
_journal_issue 10
_journal_name_full 'Green Chemistry'
_journal_page_first 2677
_journal_paper_doi 10.1039/C9GC00894B
_journal_volume 21
_journal_year 2019
_chemical_formula_moiety 'C11 H10 Br N3 O2'
_chemical_formula_sum 'C11 H10 Br N3 O2'
_chemical_formula_weight 296.12
_chemical_name_systematic
; 
 (Methyl 1-(4-bromobenzyl)-1H-1,2,3-triazole-4-carboxylate)  
;
_space_group_IT_number 19
_space_group_name_Hall 'P 2ac 2ab'
_space_group_name_H-M_alt 'P 21 21 21'
_symmetry_cell_setting orthorhombic
_symmetry_space_group_name_Hall 'P 2ac 2ab'
_symmetry_space_group_name_H-M 'P 21 21 21'
_atom_sites_solution_hydrogens geom
_atom_sites_solution_primary direct
_atom_sites_solution_secondary difmap
_audit_creation_method SHELXL-97
_audit_update_record
;
2019-01-07 deposited with the CCDC.    2019-04-04 downloaded from the CCDC.
;
_cell_angle_alpha 90.00
_cell_angle_beta 90.00
_cell_angle_gamma 90.00
_cell_formula_units_Z 4
_cell_length_a 5.96560(10)
_cell_length_b 12.44210(10)
_cell_length_c 16.3174(2)
_cell_measurement_reflns_used 4691
_cell_measurement_temperature 296(2)
_cell_measurement_theta_max 19.25
_cell_measurement_theta_min 2.50
_cell_volume 1211.15(3)
_computing_cell_refinement 'Bruker SMART'
_computing_data_collection 'Bruker SMART'
_computing_data_reduction 'Bruker SAINT'
_computing_molecular_graphics 'Bruker SHELXTL'
_computing_publication_material 'Bruker SHELXTL'
_computing_structure_refinement 'SHELXL-97 (Sheldrick, 1997)'
_computing_structure_solution 'SHELXS-97 (Sheldrick, 1990)'
_diffrn_ambient_temperature 296(2)
_diffrn_measured_fraction_theta_full 0.998
_diffrn_measured_fraction_theta_max 0.998
_diffrn_measurement_device_type 'CCD area detector'
_diffrn_measurement_method 'phi and omega scans'
_diffrn_radiation_monochromator graphite
_diffrn_radiation_source 'fine-focus sealed tube'
_diffrn_radiation_type MoK\a
_diffrn_radiation_wavelength 0.71073
_diffrn_reflns_av_R_equivalents 0.0000
_diffrn_reflns_av_sigmaI/netI 0.0242
_diffrn_reflns_limit_h_max 7
_diffrn_reflns_limit_h_min 0
_diffrn_reflns_limit_k_max 14
_diffrn_reflns_limit_k_min 0
_diffrn_reflns_limit_l_max 19
_diffrn_reflns_limit_l_min 0
_diffrn_reflns_number 2192
_diffrn_reflns_theta_full 25.23
_diffrn_reflns_theta_max 25.23
_diffrn_reflns_theta_min 2.06
_exptl_absorpt_coefficient_mu 3.384
_exptl_absorpt_correction_type none
_exptl_crystal_colour pink
_exptl_crystal_density_diffrn 1.62
_exptl_crystal_density_meas 1.60
_exptl_crystal_density_method 'not measured'
_exptl_crystal_description block
_exptl_crystal_F_000 592.0
_exptl_crystal_size_max 0.24
_exptl_crystal_size_mid 0.06
_exptl_crystal_size_min 0.06
_refine_diff_density_max 0.338
_refine_diff_density_min -0.310
_refine_diff_density_rms 0.060
_refine_ls_abs_structure_details 'Flack H D (1983), Acta Cryst. A39, 876-881'
_refine_ls_abs_structure_Flack 0.00
_refine_ls_extinction_method none
_refine_ls_goodness_of_fit_ref 1.054
_refine_ls_hydrogen_treatment mixed
_refine_ls_matrix_type full
_refine_ls_number_parameters 155
_refine_ls_number_reflns 2192
_refine_ls_number_restraints 0
_refine_ls_restrained_S_all 1.054
_refine_ls_R_factor_all 0.0599
_refine_ls_R_factor_gt 0.0460
_refine_ls_shift/su_max 0.001
_refine_ls_shift/su_mean 0.000
_refine_ls_structure_factor_coef Fsqd
_refine_ls_weighting_details 'calc w=1/[\s^2^(Fo^2^)+(0.0603P)^2^+1.1867P] where P=(Fo^2^+2Fc^2^)/3'
_refine_ls_weighting_scheme calc
_refine_ls_wR_factor_gt 0.1173
_refine_ls_wR_factor_ref 0.1298
_reflns_number_gt 1059
_reflns_number_total 2192
_reflns_threshold_expression >2sigma(I)
_cod_data_source_file c9gc00894b2.cif
_cod_data_source_block 3dd
_cod_depositor_comments
;
The following automatic conversions were performed:

'_symmetry_cell_setting' value 'Orthorhombic' changed to
'orthorhombic' according to
/home/data/users/saulius/crontab/automatic-downloads/rss-feeds/RSC/lib/dictionaries/cif_core.dic
dictionary named 'cif_core.dic' version 2.4.2 from 2011-04-26.

Automatic conversion script
Id: cif_fix_values 4973 2017-02-22 13:04:09Z antanas 

 Adding full bibliography for 7232571.cif.
;
_cod_original_sg_symbol_H-M P2(1)2(1)2(1)
_cod_database_code 7232571

loop_
_symmetry_equiv_pos_as_xyz
'x, y, z'
'-x+1/2, -y, z+1/2'
'-x, y+1/2, -z+1/2'
'x+1/2, -y+1/2, -z'

loop_
_atom_site_label
_atom_site_type_symbol
_atom_site_fract_x
_atom_site_fract_y
_atom_site_fract_z
_atom_site_U_iso_or_equiv
_atom_site_adp_type
_atom_site_occupancy
_atom_site_symmetry_multiplicity
_atom_site_calc_flag
_atom_site_refinement_flags
Br1 Br 1.14259(17) 0.04726(6) 0.00085(5) 0.0976(4) Uani 1 1 d .
N3 N 0.6295(11) 0.6069(5) 0.1822(4) 0.0798(18) Uani 1 1 d .
C9 C 0.8424(10) 0.5663(6) 0.1891(4) 0.0651(18) Uani 1 1 d .
H9 H 0.9719 0.5934 0.1650 0.078 Uiso 1 1 calc R
C1 C 1.0951(12) 0.1568(5) 0.0792(4) 0.0671(18) Uani 1 1 d .
C2 C 0.8962(12) 0.1606(5) 0.1213(4) 0.0721(19) Uani 1 1 d .
H2 H 0.7842 0.1102 0.1115 0.087 Uiso 1 1 calc R
C3 C 0.8657(12) 0.2424(5) 0.1799(4) 0.0664(17) Uani 1 1 d .
H3 H 0.7325 0.2456 0.2094 0.080 Uiso 1 1 calc R
N2 N 0.4903(10) 0.5419(5) 0.2290(4) 0.0734(17) Uani 1 1 d .
N1 N 0.6154(10) 0.4680(5) 0.2603(4) 0.0728(16) Uani 1 1 d .
C8 C 0.8262(9) 0.4815(4) 0.2363(3) 0.0431(12) Uani 1 1 d .
C10 C 0.5341(12) 0.6985(6) 0.1361(4) 0.0637(17) Uani 1 1 d .
C7 C 0.9981(13) 0.4045(6) 0.2588(4) 0.0680(17) Uani 1 1 d .
H7A H 0.9581 0.3713 0.3106 0.082 Uiso 1 1 calc R
H7B H 1.1391 0.4420 0.2664 0.082 Uiso 1 1 calc R
O1 O 0.3362(9) 0.7153(5) 0.1292(3) 0.0829(14) Uani 1 1 d .
O2 O 0.6943(9) 0.7578(4) 0.1023(3) 0.0772(14) Uani 1 1 d .
C4 C 1.0286(10) 0.3171(5) 0.1941(4) 0.0585(16) Uani 1 1 d .
C6 C 1.2589(14) 0.2294(7) 0.0929(5) 0.084(2) Uani 1 1 d .
H6 H 1.3935 0.2257 0.0643 0.101 Uiso 1 1 calc R
C5 C 1.2235(12) 0.3100(7) 0.1506(5) 0.081(2) Uani 1 1 d .
H5 H 1.3357 0.3605 0.1597 0.097 Uiso 1 1 calc R
C11 C 0.6138(17) 0.8490(6) 0.0538(5) 0.096(3) Uani 1 1 d .
H11A H 0.5477 0.8231 0.0040 0.144 Uiso 1 1 calc R
H11B H 0.7373 0.8955 0.0411 0.144 Uiso 1 1 calc R
H11C H 0.5037 0.8880 0.0847 0.144 Uiso 1 1 calc R

loop_
_atom_site_aniso_label
_atom_site_aniso_U_11
_atom_site_aniso_U_22
_atom_site_aniso_U_33
_atom_site_aniso_U_23
_atom_site_aniso_U_13
_atom_site_aniso_U_12
Br1 0.1107(7) 0.0834(6) 0.0986(6) -0.0207(5) 0.0048(6) 0.0175(5)
N3 0.078(4) 0.079(4) 0.083(4) -0.017(3) 0.002(4) -0.005(4)
C9 0.039(3) 0.078(5) 0.078(4) -0.015(4) 0.004(3) -0.009(3)
C1 0.071(4) 0.056(4) 0.075(4) 0.007(3) 0.002(4) 0.015(3)
C2 0.071(5) 0.061(4) 0.085(5) -0.005(4) 0.007(4) -0.005(4)
C3 0.059(4) 0.067(4) 0.073(4) 0.004(3) 0.008(4) -0.002(4)
N2 0.064(3) 0.061(3) 0.095(4) -0.005(3) 0.022(3) -0.014(3)
N1 0.071(4) 0.054(3) 0.094(4) -0.002(3) 0.018(4) -0.004(3)
C8 0.039(3) 0.041(3) 0.050(3) -0.002(2) 0.003(3) -0.006(2)
C10 0.058(4) 0.068(4) 0.066(4) -0.009(3) 0.000(3) -0.003(4)
C7 0.061(4) 0.079(4) 0.064(4) 0.003(4) 0.003(3) -0.003(4)
O1 0.065(3) 0.091(3) 0.092(4) -0.008(3) 0.002(3) 0.012(3)
O2 0.070(3) 0.075(3) 0.086(3) 0.008(2) 0.008(3) 0.002(3)
C4 0.049(3) 0.062(4) 0.065(4) 0.006(3) -0.005(3) -0.006(3)
C6 0.071(5) 0.092(5) 0.090(5) -0.016(5) 0.020(4) -0.001(5)
C5 0.057(4) 0.090(5) 0.096(5) -0.013(5) 0.012(4) -0.019(4)
C11 0.122(8) 0.075(5) 0.092(5) 0.015(4) 0.017(6) 0.007(6)

loop_
_atom_type_symbol
_atom_type_description
_atom_type_scat_dispersion_real
_atom_type_scat_dispersion_imag
_atom_type_scat_source
C C 0.0033 0.0016 'International Tables Vol C Tables 4.2.6.8 and 6.1.1.4'
H H 0.0000 0.0000 'International Tables Vol C Tables 4.2.6.8 and 6.1.1.4'
N N 0.0061 0.0033 'International Tables Vol C Tables 4.2.6.8 and 6.1.1.4'
O O 0.0106 0.0060 'International Tables Vol C Tables 4.2.6.8 and 6.1.1.4'
Br Br -0.2901 2.4595 'International Tables Vol C Tables 4.2.6.8 and 6.1.1.4'

loop_
_geom_angle_atom_site_label_1
_geom_angle_atom_site_label_2
_geom_angle_atom_site_label_3
_geom_angle
C9 N3 N2 107.1(6)
C9 N3 C10 132.9(6)
N2 N3 C10 119.9(6)
C8 C9 N3 106.0(6)
C8 C9 H9 127.0
N3 C9 H9 127.0
C6 C1 C2 121.3(7)
C6 C1 Br1 119.1(5)
C2 C1 Br1 119.6(6)
C1 C2 C3 118.4(7)
C1 C2 H2 120.8
C3 C2 H2 120.8
C4 C3 C2 121.1(6)
C4 C3 H3 119.5
C2 C3 H3 119.5
N1 N2 N3 106.7(6)
N2 N1 C8 109.9(6)
C9 C8 N1 110.2(6)
C9 C8 C7 129.0(6)
N1 C8 C7 120.8(6)
O1 C10 O2 124.8(7)
O1 C10 N3 123.9(7)
O2 C10 N3 111.2(6)
C8 C7 C4 112.3(6)
C8 C7 H7A 109.1
C4 C7 H7A 109.1
C8 C7 H7B 109.1
C4 C7 H7B 109.1
H7A C7 H7B 107.9
C10 O2 C11 114.8(6)
C5 C4 C3 118.3(6)
C5 C4 C7 120.5(6)
C3 C4 C7 121.2(6)
C1 C6 C5 119.0(7)
C1 C6 H6 120.5
C5 C6 H6 120.5
C4 C5 C6 121.9(7)
C4 C5 H5 119.1
C6 C5 H5 119.1
O2 C11 H11A 109.5
O2 C11 H11B 109.5
H11A C11 H11B 109.5
O2 C11 H11C 109.5
H11A C11 H11C 109.5
H11B C11 H11C 109.5

loop_
_geom_bond_atom_site_label_1
_geom_bond_atom_site_label_2
_geom_bond_distance
Br1 C1 1.890(7)
N3 C9 1.372(9)
N3 N2 1.387(8)
N3 C10 1.480(9)
C9 C8 1.310(9)
C9 H9 0.9300
C1 C6 1.350(10)
C1 C2 1.372(10)
C2 C3 1.408(9)
C2 H2 0.9300
C3 C4 1.365(8)
C3 H3 0.9300
N2 N1 1.290(9)
N1 C8 1.328(8)
C8 C7 1.451(9)
C10 O1 1.204(8)
C10 O2 1.327(8)
C7 C4 1.526(9)
C7 H7A 0.9700
C7 H7B 0.9700
O2 C11 1.464(9)
C4 C5 1.365(10)
C6 C5 1.391(11)
C6 H6 0.9300
C5 H5 0.9300
C11 H11A 0.9600
C11 H11B 0.9600
C11 H11C 0.9600

loop_
_geom_torsion_atom_site_label_1
_geom_torsion_atom_site_label_2
_geom_torsion_atom_site_label_3
_geom_torsion_atom_site_label_4
_geom_torsion
N2 N3 C9 C8 0.8(7)
C10 N3 C9 C8 -177.8(6)
C6 C1 C2 C3 0.0(11)
Br1 C1 C2 C3 179.4(5)
C1 C2 C3 C4 0.7(10)
C9 N3 N2 N1 -0.4(8)
C10 N3 N2 N1 178.5(6)
N3 N2 N1 C8 -0.2(8)
N3 C9 C8 N1 -1.0(8)
N3 C9 C8 C7 175.4(6)
N2 N1 C8 C9 0.8(9)
N2 N1 C8 C7 -175.9(6)
C9 N3 C10 O1 170.5(8)
N2 N3 C10 O1 -8.0(10)
C9 N3 C10 O2 -8.2(10)
N2 N3 C10 O2 173.4(6)
C9 C8 C7 C4 -83.6(9)
N1 C8 C7 C4 92.4(7)
O1 C10 O2 C11 0.0(11)
N3 C10 O2 C11 178.6(5)
C2 C3 C4 C5 -0.6(11)
C2 C3 C4 C7 -178.7(6)
C8 C7 C4 C5 113.7(8)
C8 C7 C4 C3 -68.3(8)
C2 C1 C6 C5 -0.6(12)
Br1 C1 C6 C5 180.0(6)
C3 C4 C5 C6 0.0(12)
C7 C4 C5 C6 178.1(7)
C1 C6 C5 C4 0.6(13)
